data_2011155
loop_
_publ_author_name
'Inouye, Yoshinobu'
'Sakaino, Yoshiko'

_publ_section_title
;
 Red, orange and yellow crystals of
 4,5-bis(4-methoxyphenyl)-2-(3-nitrophenyl)-1<i>H</i>-imidazole
;
_journal_issue 7
_journal_name_full 'Acta Crystallographica Section C'
_journal_page_first 884
_journal_page_last 887
_journal_paper_doi 10.1107/S0108270100005205
_journal_volume 56
_journal_year 2000
_chemical_formula_moiety 'C23 H19 N3 O4, 0.5C4 H8 O2'
_chemical_formula_sum 'C25 H23 N3 O5'
_chemical_formula_weight 445.46
_chemical_name_systematic ' 4,5-Bis(4-methoxyphenyl)-2-(3-nitrophenyl)-1H-imidazole 0.5-dioxane solvate'
_space_group_IT_number 2
_symmetry_cell_setting triclinic
_symmetry_space_group_name_Hall '-P 1'
_symmetry_space_group_name_H-M 'P -1'
_audit_creation_method SHELXL
_cell_angle_alpha 104.651(13)
_cell_angle_beta 92.624(15)
_cell_angle_gamma 85.83(2)
_cell_formula_units_Z 2
_cell_length_a 9.510(2)
_cell_length_b 13.236(4)
_cell_length_c 9.168(2)
_cell_measurement_reflns_used 25
_cell_measurement_temperature 293(2)
_cell_measurement_theta_max 13.78
_cell_measurement_theta_min 11.40
_cell_volume 1113.1(5)
_computing_cell_refinement 'CAD4 Software'
_computing_data_collection 'CAD4 Software (Enraf-Nonius, 1989)'
_computing_data_reduction 'MolEN (Fair, 1990)'
_computing_molecular_graphics 'ORTEPII (Johnson, 1976)'
_computing_structure_refinement 'SHELXL93 (Sheldrick, 1993)'
_computing_structure_solution 'SHELXS86 (Sheldrick, 1990)'
_diffrn_ambient_temperature 293(2)
_diffrn_measurement_device_type 'Enraf-Nonius CAD4'
_diffrn_measurement_method \w--2\q
_diffrn_radiation_monochromator graphite
_diffrn_radiation_source 'fine-focus sealed tube'
_diffrn_radiation_type MoK\a
_diffrn_radiation_wavelength .71073
_diffrn_reflns_av_R_equivalents .0397
_diffrn_reflns_av_sigmaI/netI .0341
_diffrn_reflns_limit_h_max 13
_diffrn_reflns_limit_h_min -13
_diffrn_reflns_limit_k_max 18
_diffrn_reflns_limit_k_min -18
_diffrn_reflns_limit_l_max 13
_diffrn_reflns_limit_l_min 0
_diffrn_reflns_number 7159
_diffrn_reflns_theta_max 30.49
_diffrn_reflns_theta_min 1.59
_diffrn_standards_decay_% .9
_diffrn_standards_interval_time 120
_diffrn_standards_number 3
_exptl_absorpt_coefficient_mu .094
_exptl_absorpt_correction_type none
_exptl_crystal_colour yellow
_exptl_crystal_density_diffrn 1.329
_exptl_crystal_density_meas 1.32(2)
_exptl_crystal_density_method flotation
_exptl_crystal_description plate
_exptl_crystal_F_000 468
_exptl_crystal_size_max .40
_exptl_crystal_size_mid .40
_exptl_crystal_size_min .10
_refine_diff_density_max .243
_refine_diff_density_min -.229
_refine_ls_extinction_method none
_refine_ls_goodness_of_fit_all 1.002
_refine_ls_goodness_of_fit_ref 1.061
_refine_ls_hydrogen_treatment mixed
_refine_ls_matrix_type full
_refine_ls_number_parameters 377
_refine_ls_number_reflns 6768
_refine_ls_number_restraints 0
_refine_ls_restrained_S_all 1.002
_refine_ls_restrained_S_obs 1.061
_refine_ls_R_factor_all .1035
_refine_ls_R_factor_gt .0535
_refine_ls_shift/esd_mean .000
_refine_ls_shift/su_max 0.001>
_refine_ls_structure_factor_coef Fsqd
_refine_ls_weighting_details 'w = 1/[\s^2^(Fo^2^)+(0.0793P)^2^+0.2048P] where P=(Fo^2^+2Fc^2^)/3'
_refine_ls_weighting_scheme calc
_refine_ls_wR_factor_all .1688
_refine_ls_wR_factor_ref .1386
_reflns_number_gt 4190
_reflns_number_total 6768
_reflns_threshold_expression I>2\s(I)
_cod_data_source_file oa1099.cif
_cod_data_source_block 3
_cod_depositor_comments
;
The following automatic conversions were performed:

'_refine_ls_weighting_scheme' value 'calc w =
1/[\s^2^(Fo^2^)+(0.0793P)^2^+0.2048P] where P=(Fo^2^+2Fc^2^)/3' was
changed to 'calc'. New tag '_refine_ls_weighting_details' was
created. The value of the new tag was set to 'w =
1/[\s^2^(Fo^2^)+(0.0793P)^2^+0.2048P] where P=(Fo^2^+2Fc^2^)/3'.

Automatic conversion script
Id: cif_fix_values 3143 2015-03-26 13:38:13Z robertas 
;
_cod_database_code 2011155

loop_
_symmetry_equiv_pos_as_xyz
'x, y, z'
'-x, -y, -z'

loop_
_atom_site_aniso_label
_atom_site_aniso_U_11
_atom_site_aniso_U_22
_atom_site_aniso_U_33
_atom_site_aniso_U_12
_atom_site_aniso_U_13
_atom_site_aniso_U_23
O1 .0918(13) .0749(11) .172(2) .0032(10) -.0422(13) .0474(12)
O2A .129(6) .067(5) .174(9) -.016(4) -.019(6) .072(6)
O2B .147(8) .050(3) .158(8) -.006(3) -.033(6) .046(5)
N3 .0923(15) .0529(10) .132(2) .0000(10) -.0184(13) .0405(11)
C4 .0606(11) .0434(9) .0808(13) .0005(8) .0018(9) .0232(9)
C5 .0485(9) .0434(8) .0622(10) -.0014(7) .0006(8) .0157(7)
C6 .0451(8) .0415(8) .0512(8) -.0007(6) .0052(7) .0138(6)
C7 .0637(12) .0529(10) .0889(15) -.0046(9) -.0210(11) .0190(10)
C8 .0731(14) .0570(12) .122(2) -.0171(10) -.0316(14) .0178(12)
C9 .0726(14) .0447(10) .113(2) -.0144(9) -.0082(13) .0187(11)
C10 .0431(8) .0401(7) .0431(7) .0018(6) .0030(6) .0140(6)
N11 .0439(7) .0414(7) .0475(7) .0018(5) .0003(6) .0129(5)
C12 .0470(8) .0391(7) .0410(7) .0028(6) .0053(6) .0121(6)
C13 .0462(8) .0393(7) .0396(7) .0030(6) .0041(6) .0126(6)
N14 .0454(7) .0391(6) .0442(6) .0018(5) .0025(5) .0146(5)
C15 .0419(8) .0402(7) .0456(8) .0022(6) .0010(6) .0131(6)
C16 .0498(9) .0514(9) .0492(9) .0085(7) .0078(7) .0188(7)
C17 .0537(10) .0558(10) .0627(11) .0033(8) .0000(8) .0287(8)
C18 .0459(9) .0357(7) .0808(12) .0006(6) -.0047(8) .0176(8)
C19 .0730(13) .0440(9) .0670(12) .0113(8) .0135(10) .0031(8)
C20 .0750(12) .0493(9) .0475(9) .0092(8) .0074(8) .0098(7)
O21 .0715(9) .0465(7) .1181(12) .0139(6) -.0048(8) .0286(7)
C22 .119(2) .066(2) .177(3) .049(2) .024(2) .028(2)
C23 .0441(8) .0397(7) .0413(7) .0020(6) .0050(6) .0124(6)
C24 .0520(9) .0458(8) .0565(9) -.0003(7) -.0060(7) .0220(7)
C25 .0582(10) .0410(8) .0667(11) -.0029(7) -.0034(8) .0215(8)
C26 .0476(9) .0425(8) .0516(9) -.0019(6) .0004(7) .0100(7)
C27 .0492(9) .0465(8) .0531(9) .0027(7) -.0049(7) .0162(7)
C28 .0508(9) .0381(7) .0496(8) .0021(6) -.0006(7) .0150(6)
O29 .0618(8) .0493(7) .0787(9) -.0099(6) -.0152(6) .0150(6)
C30 .0588(11) .0610(11) .0866(14) -.0043(9) -.0177(10) .0113(10)
O31 .0573(7) .0763(9) .0575(7) .0112(6) -.0096(6) .0184(6)
C32 .0685(13) .0705(13) .0622(12) .0113(11) -.0018(10) .0100(10)
C33 .086(2) .093(2) .0487(11) .0228(13) .0038(10) .0171(11)

loop_
_atom_site_label
_atom_site_fract_x
_atom_site_fract_y
_atom_site_fract_z
_atom_site_U_iso_or_equiv
_atom_site_thermal_displace_type
_atom_site_calc_flag
_atom_site_refinement_flags
_atom_site_occupancy
_atom_site_disorder_group
_atom_site_type_symbol
O1 .7080(2) .03857(14) .3587(3) .1119(7) Uani d . 1 . O
O2A .5404(15) -.0670(8) .3366(11) .116(3) Uani d P .50 1 O
O2B .5732(15) -.0837(8) .2657(11) .116(3) Uani d P .50 2 O
N3 .5937(2) .00989(14) .3067(3) .0902(6) Uani d . 1 . N
C4 .4992(2) .08102(13) .2424(2) .0604(5) Uani d . 1 . C
C5 .5297(2) .18459(13) .2704(2) .0510(4) Uani d . 1 . C
H5 .609(2) .2083(16) .335(2) .065(6) Uiso d . 1 . H
C6 .4412(2) .25230(12) .2098(2) .0455(3) Uani d . 1 . C
C7 .3250(2) .2123(2) .1225(3) .0690(5) Uani d . 1 . C
H7 .262(2) .2562(18) .083(3) .077(7) Uiso d . 1 . H
C8 .2966(3) .1084(2) .0973(3) .0852(7) Uani d . 1 . C
H8 .213(3) .0828(19) .036(3) .090(7) Uiso d . 1 . H
C9 .3838(2) .0413(2) .1580(3) .0769(6) Uani d . 1 . C
H9 .365(3) -.032(2) .137(3) .094(8) Uiso d . 1 . H
C10 .4703(2) .36281(11) .2414(2) .0416(3) Uani d . 1 . C
N11 .38083(15) .43603(10) .19920(15) .0442(3) Uani d . 1 . N
H11 .291(2) .4287(16) .155(2) .069(6) Uiso d . 1 . H
C12 .4389(2) .53124(11) .2493(2) .0421(3) Uani d . 1 . C
C13 .5659(2) .51096(11) .3184(2) .0414(3) Uani d . 1 . C
N14 .58447(13) .40494(9) .31231(14) .0423(3) Uani d . 1 . N
C15 .3609(2) .62678(12) .2255(2) .0424(3) Uani d . 1 . C
C16 .3551(2) .64835(13) .0846(2) .0494(4) Uani d . 1 . C
H16 .405(2) .6005(15) .002(2) .059(5) Uiso d . 1 . H
C17 .2781(2) .73542(14) .0611(2) .0553(4) Uani d . 1 . C
H17 .274(2) .7472(16) -.036(3) .071(6) Uiso d . 1 . H
C18 .2027(2) .80105(12) .1769(2) .0539(4) Uani d . 1 . C
C19 .2081(2) .78107(14) .3177(2) .0637(5) Uani d . 1 . C
H19 .163(3) .8215(19) .400(3) .084(7) Uiso d . 1 . H
C20 .2873(2) .69429(14) .3411(2) .0582(4) Uani d . 1 . C
H20 .297(2) .6793(18) .440(3) .083(7) Uiso d . 1 . H
O21 .1243(2) .88230(10) .1396(2) .0784(4) Uani d . 1 . O
C22 .0398(3) .9485(2) .2532(4) .1234(12) Uani d . 1 . C
H22A -.0121 1.0007 .2127 .185 Uiso calc R 1 . H
H22B .0991 .9820 .3363 .185 Uiso calc R 1 . H
H22C -.0249 .9077 .2874 .185 Uiso calc R 1 . H
C23 .6719(2) .58377(11) .3930(2) .0414(3) Uani d . 1 . C
C24 .6705(2) .68699(13) .3784(2) .0501(4) Uani d . 1 . C
H24 .600(2) .7104(15) .319(2) .062(5) Uiso d . 1 . H
C25 .7702(2) .75407(13) .4518(2) .0540(4) Uani d . 1 . C
H25 .766(2) .8269(16) .445(2) .061(5) Uiso d . 1 . H
C26 .8754(2) .72057(12) .5419(2) .0477(4) Uani d . 1 . C
C27 .8801(2) .61901(13) .5569(2) .0494(4) Uani d . 1 . C
H27 .953(2) .5911(15) .617(2) .060(5) Uiso d . 1 . H
C28 .7787(2) .55205(12) .4828(2) .0457(3) Uani d . 1 . C
H28 .7852(17) .4802(13) .4924(18) .045(4) Uiso d . 1 . H
O29 .96917(14) .79261(10) .6114(2) .0637(3) Uani d . 1 . O
C30 1.0656(2) .7656(2) .7200(3) .0707(6) Uani d . 1 . C
H30A 1.1219 .8237 .7636 .106 Uiso calc R 1 . H
H30B 1.1258 .7062 .6722 .106 Uiso calc R 1 . H
H30C 1.0145 .7487 .7976 .106 Uiso calc R 1 . H
O31 .09737(14) .44547(11) .07708(14) .0645(4) Uani d . 1 . O
C32 .0583(3) .4035(2) -.0768(2) .0692(5) Uani d . 1 . C
H32A -.027(3) .359(2) -.089(3) .118(10) Uiso d . 1 . H
H32B .147(3) .362(2) -.126(3) .095(8) Uiso d . 1 . H
C33 -.0156(3) .5123(2) .1526(2) .0777(7) Uani d . 1 . C
H33A .014(3) .543(2) .251(3) .094(8) Uiso d . 1 . H
H33B -.112(4) .468(3) .142(4) .129(11) Uiso d . 1 . H

loop_
_atom_type_symbol
_atom_type_description
_atom_type_scat_dispersion_real
_atom_type_scat_dispersion_imag
_atom_type_scat_source
C C .0033 .0016 'International Tables Vol C Tables 4.2.6.8 and 6.1.1.4'
H H .0000 .0000 'International Tables Vol C Tables 4.2.6.8 and 6.1.1.4'
N N .0061 .0033 'International Tables Vol C Tables 4.2.6.8 and 6.1.1.4'
O O .0106 .0060 'International Tables Vol C Tables 4.2.6.8 and 6.1.1.4'

loop_
_geom_angle_atom_site_label_1
_geom_angle_atom_site_label_2
_geom_angle_atom_site_label_3
_geom_angle_site_symmetry_1
_geom_angle_site_symmetry_3
_geom_angle
O1 N3 O2B . . 120.5(7)
O1 N3 O2A . . 121.8(7)
O1 N3 C4 . . 118.8(2)
O2B N3 C4 . . 117.0(7)
O2A N3 C4 . . 117.3(7)
C9 C4 C5 . . 123.1(2)
C9 C4 N3 . . 118.2(2)
C5 C4 N3 . . 118.6(2)
C4 C5 C6 . . 119.0(2)
C4 C5 H5 . . 119.1(12)
C6 C5 H5 . . 121.8(12)
C5 C6 C7 . . 118.2(2)
C5 C6 C10 . . 119.67(15)
C7 C6 C10 . . 122.2(2)
C8 C7 C6 . . 121.5(2)
C8 C7 H7 . . 118.2(14)
C6 C7 H7 . . 120.3(14)
C9 C8 C7 . . 120.4(2)
C9 C8 H8 . . 120.1(14)
C7 C8 H8 . . 119.4(14)
C4 C9 C8 . . 117.8(2)
C4 C9 H9 . . 122.1(15)
C8 C9 H9 . . 120.1(15)
N14 C10 N11 . . 111.26(13)
N14 C10 C6 . . 125.65(13)
N11 C10 C6 . . 123.09(14)
C10 N11 C12 . . 107.83(13)
C10 N11 H11 . . 129.0(13)
C12 N11 H11 . . 122.9(13)
N11 C12 C13 . . 105.52(13)
N11 C12 C15 . . 119.82(14)
C13 C12 C15 . . 134.63(15)
C12 C13 N14 . . 109.75(13)
C12 C13 C23 . . 129.26(13)
N14 C13 C23 . . 120.98(13)
C10 N14 C13 . . 105.61(12)
C20 C15 C16 . . 118.51(15)
C20 C15 C12 . . 120.80(14)
C16 C15 C12 . . 120.64(14)
C17 C16 C15 . . 120.6(2)
C17 C16 H16 . . 120.2(11)
C15 C16 H16 . . 119.2(11)
C16 C17 C18 . . 120.2(2)
C16 C17 H17 . . 118.9(13)
C18 C17 H17 . . 120.8(13)
O21 C18 C19 . . 124.7(2)
O21 C18 C17 . . 115.5(2)
C19 C18 C17 . . 119.8(2)
C18 C19 C20 . . 119.7(2)
C18 C19 H19 . . 124.8(15)
C20 C19 H19 . . 115.5(15)
C15 C20 C19 . . 121.1(2)
C15 C20 H20 . . 116.9(14)
C19 C20 H20 . . 121.9(14)
C18 O21 C22 . . 117.3(2)
O21 C22 H22A . . 109.5
O21 C22 H22B . . 109.5
H22A C22 H22B . . 109.5
O21 C22 H22C . . 109.5
H22A C22 H22C . . 109.5
H22B C22 H22C . . 109.5
C28 C23 C24 . . 117.09(15)
C28 C23 C13 . . 120.21(13)
C24 C23 C13 . . 122.70(14)
C25 C24 C23 . . 121.4(2)
C25 C24 H24 . . 119.8(12)
C23 C24 H24 . . 118.9(12)
C24 C25 C26 . . 120.4(2)
C24 C25 H25 . . 120.9(12)
C26 C25 H25 . . 118.7(12)
O29 C26 C27 . . 124.10(15)
O29 C26 C25 . . 116.42(14)
C27 C26 C25 . . 119.5(2)
C26 C27 C28 . . 119.69(15)
C26 C27 H27 . . 122.9(12)
C28 C27 H27 . . 117.4(11)
C23 C28 C27 . . 121.99(14)
C23 C28 H28 . . 119.4(10)
C27 C28 H28 . . 118.6(10)
C26 O29 C30 . . 117.70(14)
O29 C30 H30A . . 109.5
O29 C30 H30B . . 109.5
H30A C30 H30B . . 109.5
O29 C30 H30C . . 109.5
H30A C30 H30C . . 109.5
H30B C30 H30C . . 109.5
C32 O31 C33 . . 110.0(2)
O31 C32 C33 . 2_565 111.2(2)
O31 C32 H32A . . 112.2(17)
C33 C32 H32A 2_565 . 105.2(16)
O31 C32 H32B . . 105.7(14)
C33 C32 H32B 2_565 . 109.8(14)
H32A C32 H32B . . 113(2)
O31 C33 C32 . 2_565 111.3(2)
O31 C33 H33A . . 108.9(16)
C32 C33 H33A 2_565 . 108.3(16)
O31 C33 H33B . . 109.8(17)
C32 C33 H33B 2_565 . 103.3(16)
H33A C33 H33B . . 115(2)

loop_
_geom_bond_atom_site_label_1
_geom_bond_atom_site_label_2
_geom_bond_site_symmetry_2
_geom_bond_distance
_geom_bond_publ_flag
O1 N3 . 1.213(3) ?
O2A N3 . 1.264(11) ?
O2B N3 . 1.228(11) ?
N3 C4 . 1.467(3) ?
C4 C9 . 1.371(3) ?
C4 C5 . 1.379(2) ?
C5 C6 . 1.386(2) ?
C5 H5 . .96(2) ?
C6 C7 . 1.390(3) ?
C6 C10 . 1.462(2) ?
C7 C8 . 1.380(3) ?
C7 H7 . .93(2) ?
C8 C9 . 1.373(3) ?
C8 H8 . .98(3) ?
C9 H9 . .97(3) ?
C10 N14 . 1.323(2) ?
C10 N11 . 1.361(2) ?
N11 C12 . 1.374(2) ?
N11 H11 . .93(2) ?
C12 C13 . 1.379(2) ?
C12 C15 . 1.478(2) ?
C13 N14 . 1.389(2) ?
C13 C23 . 1.469(2) ?
C15 C20 . 1.382(2) ?
C15 C16 . 1.390(2) ?
C16 C17 . 1.378(2) ?
C16 H16 . .98(2) ?
C17 C18 . 1.381(3) ?
C17 H17 . .94(2) ?
C18 O21 . 1.370(2) ?
C18 C19 . 1.379(3) ?
C19 C20 . 1.385(3) ?
C19 H19 . .91(2) ?
C20 H20 . .97(2) ?
O21 C22 . 1.418(3) ?
C22 H22A . .96 ?
C22 H22B . .96 ?
C22 H22C . .96 ?
C23 C28 . 1.387(2) ?
C23 C24 . 1.405(2) ?
C24 C25 . 1.379(3) ?
C24 H24 . .93(2) ?
C25 C26 . 1.387(2) ?
C25 H25 . .98(2) ?
C26 O29 . 1.369(2) ?
C26 C27 . 1.383(2) ?
C27 C28 . 1.391(2) ?
C27 H27 . .97(2) ?
C28 H28 . .97(2) ?
O29 C30 . 1.417(2) ?
C30 H30A . .96 ?
C30 H30B . .96 ?
C30 H30C . .96 ?
O31 C32 . 1.422(2) ?
O31 C33 . 1.427(3) ?
C32 C33 2_565 1.480(3) ?
C32 H32A . 1.02(3) ?
C32 H32B . 1.03(3) ?
C33 C32 2_565 1.480(3) ?
C33 H33A . .93(3) ?
C33 H33B . 1.11(3) ?

loop_
_geom_hbond_atom_site_label_D
_geom_hbond_atom_site_label_H
_geom_hbond_atom_site_label_A
_geom_hbond_distance_DH
_geom_hbond_distance_HA
_geom_hbond_distance_DA
_geom_hbond_angle_DHA
_geom_hbond_publ_flag
N11 H11 O31 .93(2) 1.96(2) 2.878(2) 168(2) yes
